data_2004822
loop_
_publ_author_name
'Suresh, S.'
'Padmanabhan, S.'
'Vijayan, M.'

_publ_section_title
;
 <small>DL</small>-Glutamine
;
_journal_issue 5
_journal_name_full 'Acta Crystallographica Section C'
_journal_page_first 1313
_journal_page_last 1316
_journal_paper_doi 10.1107/S0108270195013771
_journal_volume 52
_journal_year 1996
_chemical_formula_moiety 'C5 H10 N2 O3'
_chemical_formula_sum 'C5 H10 N2 O3'
_chemical_formula_weight 146.15
_chemical_name_common DL-GLUTAMINE
_chemical_name_systematic DL-GLUTAMINE
_space_group_IT_number 14
_symmetry_cell_setting monoclinic
_symmetry_space_group_name_Hall '-P 2ybc'
_symmetry_space_group_name_H-M 'P 1 21/c 1'
_cell_angle_alpha 90.
_cell_angle_beta 106.484(9)
_cell_angle_gamma 90.
_cell_formula_units_Z 4
_cell_length_a 16.051(2)
_cell_length_b 4.6538(10)
_cell_length_c 9.9373(12)
_cell_measurement_reflns_used 25
_cell_measurement_temperature 296(2)
_cell_measurement_theta_max 20.2
_cell_measurement_theta_min 7.1
_cell_volume 711.8(2)
_computing_cell_refinement 'CAD-4 Software'
_computing_data_collection 'CAD-4 Software (Enraf-Nonius, 1989)'
_computing_data_reduction 'local program'
_computing_molecular_graphics
;
ORTEPII (Johnson, 1976) for Fig. 1 and PLUTO (Motherwell & Clegg, 1978)
for Fig. 2
;
_computing_structure_refinement 'SHELXL93 (Sheldrick, 1993)'
_computing_structure_solution 'SHELXS86 (Sheldrick, 1990)'
_diffrn_ambient_temperature 296(2)
_diffrn_measurement_device 'Enraf-Nonius CAD-4'
_diffrn_measurement_method \w-2\q
_diffrn_radiation_monochromator graphite
_diffrn_radiation_source 'fine-focus sealed tube'
_diffrn_radiation_type MoK\a
_diffrn_radiation_wavelength 0.71068
_diffrn_reflns_av_R_equivalents 0.023
_diffrn_reflns_av_sigmaI/netI 0.0231
_diffrn_reflns_limit_h_max 20
_diffrn_reflns_limit_h_min 0
_diffrn_reflns_limit_k_max 5
_diffrn_reflns_limit_k_min 0
_diffrn_reflns_limit_l_max 12
_diffrn_reflns_limit_l_min -12
_diffrn_reflns_number 1590
_diffrn_reflns_theta_max 27
_diffrn_reflns_theta_min 0
_diffrn_standards_decay_% 6.3
_diffrn_standards_interval_time 60
_diffrn_standards_number 3
_exptl_absorpt_coefficient_mu 0.113
_exptl_absorpt_correction_type none
_exptl_crystal_colour colourless
_exptl_crystal_density_diffrn 1.364
_exptl_crystal_density_meas 1.36(2)
_exptl_crystal_density_method
;
floatation in a mixture of benzene and carbon tetrachloride
;
_exptl_crystal_description plate
_exptl_crystal_F_000 312
_exptl_crystal_size_max 0.50
_exptl_crystal_size_mid 0.30
_exptl_crystal_size_min 0.08
_refine_diff_density_max 0.269
_refine_diff_density_min -0.231
_refine_ls_extinction_method none
_refine_ls_goodness_of_fit_all 1.108
_refine_ls_goodness_of_fit_obs 1.153
_refine_ls_hydrogen_treatment refall
_refine_ls_matrix_type full
_refine_ls_number_parameters 131
_refine_ls_number_reflns 1538
_refine_ls_number_restraints 0
_refine_ls_restrained_S_all 1.108
_refine_ls_restrained_S_obs 1.153
_refine_ls_R_factor_all 0.0619
_refine_ls_R_factor_obs 0.0406
_refine_ls_shift/esd_max -0.054
_refine_ls_shift/esd_mean 0.006
_refine_ls_structure_factor_coef Fsqd
_refine_ls_weighting_scheme
;
calc w = 1/[\s^2^(F~o~^2^) + (0.0837P)^2^ + 0.0594P]
where P = (F~o~^2^ + 2F~c~^2^)/3
;
_refine_ls_wR_factor_all 0.1304
_refine_ls_wR_factor_obs 0.1185
_reflns_number_observed 1200
_reflns_number_total 1538
_reflns_observed_criterion >2sigma(I)
_cod_data_source_file ab1304.cif
_cod_data_source_block DL-GLUTAMINE
_cod_original_sg_symbol_H-M 'P 21/c'
_cod_database_code 2004822

loop_
_symmetry_equiv_pos_as_xyz
'x, y, z'
'-x, y+1/2, -z+1/2'
'-x, -y, -z'
'x, -y-1/2, z-1/2'

loop_
_atom_site_aniso_label
_atom_site_aniso_U_11
_atom_site_aniso_U_22
_atom_site_aniso_U_33
_atom_site_aniso_U_12
_atom_site_aniso_U_13
_atom_site_aniso_U_23
O1 0.0330(6) 0.0245(6) 0.0333(6) 0.0056(5) 0.0061(5) 0.0037(4)
O2 0.0540(7) 0.0314(7) 0.0218(5) -0.0016(5) 0.0130(5) -0.0002(5)
N1 0.0288(7) 0.0256(7) 0.0216(6) -0.0044(5) 0.0070(5) 0.0024(5)
C1 0.0243(7) 0.0189(7) 0.0217(7) -0.0061(5) 0.0036(5) -0.0009(5)
C2 0.0270(7) 0.0176(7) 0.0216(7) -0.0009(6) 0.0072(5) -0.0007(5)
C3 0.0262(7) 0.0371(10) 0.0234(7) -0.0027(6) 0.0045(6) 0.0003(7)
C4 0.0332(9) 0.0651(14) 0.0358(9) -0.0119(9) 0.0131(7) -0.0139(9)
C5 0.0287(8) 0.0607(12) 0.0277(8) -0.0073(8) 0.0073(6) -0.0005(8)
O6 0.0506(8) 0.1143(15) 0.0262(6) -0.0409(9) 0.0116(6) -0.0107(8)
N7 0.0432(9) 0.098(2) 0.0288(8) -0.0278(10) 0.0139(7) -0.0095(9)

loop_
_atom_site_label
_atom_site_occupancy
_atom_site_fract_x
_atom_site_fract_y
_atom_site_fract_z
_atom_site_U_iso_or_equiv
_atom_site_thermal_displace_type
_atom_site_calc_flag
_atom_site_type_symbol
O1 1 0.43005(7) 0.6657(2) 0.76559(12) 0.0310(3) Uani d O
O2 1 0.37068(8) 0.9368(3) 0.89848(11) 0.0352(3) Uani d O
N1 1 0.40154(9) 1.0692(3) 0.56461(13) 0.0253(3) Uani d N
C1 1 0.38603(9) 0.8739(3) 0.78498(14) 0.0222(3) Uani d C
C2 1 0.34318(9) 1.0612(3) 0.65735(14) 0.0220(3) Uani d C
C3 1 0.25512(10) 0.9388(4) 0.5748(2) 0.0295(4) Uani d C
C4 1 0.18943(12) 0.9269(5) 0.6583(2) 0.0440(5) Uani d C
C5 1 0.11087(10) 0.7489(5) 0.5877(2) 0.0392(4) Uani d C
O6 1 0.09268(9) 0.6846(5) 0.46235(13) 0.0636(5) Uani d O
N7 1 0.06329(12) 0.6613(5) 0.6689(2) 0.0559(6) Uani d N
H1N1 1 0.4576(14) 1.0953(43) 0.6175(20) 0.033(5) Uiso d H
H2N1 1 0.3843(13) 1.2187(49) 0.5027(22) 0.038(5) Uiso d H
H3N1 1 0.3995(12) 0.9076(50) 0.5142(21) 0.033(5) Uiso d H
H1C2 1 0.3398(11) 1.2505(43) 0.6900(18) 0.025(4) Uiso d H
H1C3 1 0.2644(13) 0.7406(51) 0.5427(22) 0.043(6) Uiso d H
H2C3 1 0.2336(16) 1.0441(56) 0.4907(27) 0.059(7) Uiso d H
H1C4 1 0.2127(19) 0.8604(64) 0.7449(31) 0.071(8) Uiso d H
H2C4 1 0.1708(20) 1.1240(73) 0.6748(30) 0.082(9) Uiso d H
H1N7 1 0.0780(15) 0.6962(53) 0.7562(26) 0.053(7) Uiso d H
H2N7 1 0.0123(19) 0.5559(67) 0.6302(27) 0.075(8) Uiso d H

loop_
_atom_type_symbol
_atom_type_description
_atom_type_scat_dispersion_real
_atom_type_scat_dispersion_imag
_atom_type_scat_source
C C 0.0033 0.0016 'International Tables Vol C Tables 4.2.6.8 and 6.1.1.4'
H H 0.0000 0.0000 'International Tables Vol C Tables 4.2.6.8 and 6.1.1.4'
N N 0.0061 0.0033 'International Tables Vol C Tables 4.2.6.8 and 6.1.1.4'
O O 0.0106 0.0060 'International Tables Vol C Tables 4.2.6.8 and 6.1.1.4'

loop_
_geom_angle_atom_site_label_1
_geom_angle_atom_site_label_2
_geom_angle_atom_site_label_3
_geom_angle
_geom_angle_publ_flag
O1 C1 O2 125.79(14) no
O1 C1 C2 117.11(13) no
O2 C1 C2 117.03(13) no
N1 C2 C3 108.99(12) no
N1 C2 C1 108.25(12) no
C3 C2 C1 111.21(12) no
C4 C3 C2 113.61(14) no
C5 C4 C3 112.7(2) no
O6 C5 N7 121.9(2) no
O6 C5 C4 122.1(2) no
N7 C5 C4 116.0(2) no

loop_
_geom_bond_atom_site_label_1
_geom_bond_atom_site_label_2
_geom_bond_distance
_geom_bond_publ_flag
O1 C1 1.246(2) no
O2 C1 1.256(2) no
N1 C2 1.489(2) no
C1 C2 1.532(2) no
C2 C3 1.529(2) no
C3 C4 1.517(2) no
C4 C5 1.505(3) no
C5 O6 1.233(2) no
C5 N7 1.323(2) no

loop_
_geom_torsion_atom_site_label_1
_geom_torsion_atom_site_label_2
_geom_torsion_atom_site_label_3
_geom_torsion_atom_site_label_4
_geom_torsion
_geom_torsion_publ_flag
O1 C1 C2 N1 -33.8(2) yes
O2 C1 C2 N1 149.10(13) yes
O1 C1 C2 C3 85.9(2) no
O2 C1 C2 C3 -91.2(2) no
N1 C2 C3 C4 -178.7(2) no
C1 C2 C3 C4 62.0(2) no
C2 C3 C4 C5 -167.5(2) no
C3 C4 C5 O6 -17.2(3) no
C3 C4 C5 N7 161.7(2) no

loop_
_cod_related_entry_id
_cod_related_entry_database
_cod_related_entry_code
1 ChemSpider 718
